data_7004566
loop_
_publ_author_name
'Inosako, Masayuki'
'Kunishita, Atsushi'
'Shimokawa, Chizu'
'Teraoka, Junji'
'Kubo, Minoru'
'Ogura, Takashi'
'Sugimoto, Hideki'
'Itoh, Shinobu'

_publ_section_title
;
 Reaction of \b-diketiminate copper(ii) complexes and Na2S2
;
_journal_issue 44
_journal_name_full 'Dalton Transactions'
_journal_page_first 6250
_journal_page_last 6256
_journal_paper_doi 10.1039/B808678h
_journal_year 2008
_chemical_formula_moiety 'C31 H44 Cu N2 O2 '
_chemical_formula_sum 'C31 H44 Cu N2 O2'
_chemical_formula_weight 540.25
_space_group_IT_number 15
_symmetry_cell_setting monoclinic
_symmetry_Int_Tables_number 15
_symmetry_space_group_name_Hall '-C 2yc'
_symmetry_space_group_name_H-M 'C 1 2/c 1'
_audit_creation_date 2008-07-26
_audit_creation_method 'by CrystalStructure 3.8'
_cell_angle_alpha 90.0000
_cell_angle_beta 106.237(7)
_cell_angle_gamma 90.0000
_cell_formula_units_Z 4
_cell_length_a 13.943(5)
_cell_length_b 14.355(4)
_cell_length_c 16.170(5)
_cell_measurement_reflns_used 5209
_cell_measurement_temperature 296.1
_cell_measurement_theta_max 27.5
_cell_measurement_theta_min 3.0
_cell_volume 3107.4(17)
_computing_cell_refinement CrystalClear
_computing_data_collection CrystalClear
_computing_data_reduction CrystalStructure
_computing_publication_material 'CrystalStructure 3.8'
_computing_structure_refinement CRYSTALS
_computing_structure_solution SIR2002
_diffrn_detector_area_resol_mean 7.31
_diffrn_measured_fraction_theta_full 0.995
_diffrn_measured_fraction_theta_max 0.995
_diffrn_measurement_device_type 'Rigaku Mercury'
_diffrn_measurement_method \w
_diffrn_radiation_type 'Mo K\a'
_diffrn_radiation_wavelength 0.71070
_diffrn_reflns_av_R_equivalents 0.048
_diffrn_reflns_limit_h_max 15
_diffrn_reflns_limit_h_min -18
_diffrn_reflns_limit_k_max 17
_diffrn_reflns_limit_k_min -18
_diffrn_reflns_limit_l_max 20
_diffrn_reflns_limit_l_min -16
_diffrn_reflns_number 15213
_diffrn_reflns_theta_full 27.48
_diffrn_reflns_theta_max 27.48
_exptl_absorpt_coefficient_mu 0.730
_exptl_absorpt_correction_T_max 0.839
_exptl_absorpt_correction_T_min 0.578
_exptl_absorpt_correction_type multi-scan
_exptl_absorpt_process_details 'Jacobson, R. (1998) Private communication'
_exptl_crystal_colour brown
_exptl_crystal_density_diffrn 1.155
_exptl_crystal_density_method 'not measured'
_exptl_crystal_description prism
_exptl_crystal_F_000 1156.00
_exptl_crystal_size_max 0.38
_exptl_crystal_size_mid 0.28
_exptl_crystal_size_min 0.24
_refine_diff_density_max 0.73
_refine_diff_density_min -0.47
_refine_ls_extinction_method none
_refine_ls_goodness_of_fit_ref 1.003
_refine_ls_hydrogen_treatment refall
_refine_ls_number_parameters 193
_refine_ls_number_reflns 2331
_refine_ls_R_factor_gt 0.0543
_refine_ls_shift/su_max 0.0000
_refine_ls_structure_factor_coef Fsqd
_refine_ls_weighting_details 'w = 1/[0.0023Fo^2^ + 1.0000\s(Fo^2^)]/(4Fo^2^)'
_refine_ls_weighting_scheme calc
_refine_ls_wR_factor_ref 0.1403
_reflns_number_gt 2304
_reflns_number_total 3541
_reflns_threshold_expression F^2^>2.0\s(F^2^)
_cod_data_source_file B808678h.txt
_cod_data_source_block '__3a'
_cod_original_cell_volume 3107.3(16)
_cod_original_formula_sum 'C31 H44 Cu N2 O2 '
_cod_database_code 7004566

loop_
_symmetry_equiv_pos_site_id
_symmetry_equiv_pos_as_xyz
1 +X,+Y,+Z
2 -X,+Y,1/2-Z
3 -X,-Y,-Z
4 +X,-Y,1/2+Z
5 1/2+X,1/2+Y,+Z
6 1/2-X,1/2+Y,1/2-Z
7 1/2-X,1/2-Y,-Z
8 1/2+X,1/2-Y,1/2+Z

loop_
_atom_site_label
_atom_site_type_symbol
_atom_site_fract_x
_atom_site_fract_y
_atom_site_fract_z
_atom_site_U_iso_or_equiv
_atom_site_adp_type
_atom_site_occupancy
_atom_site_symmetry_multiplicity
_atom_site_calc_flag
_atom_site_refinement_flags
_atom_site_disorder_assembly
_atom_site_disorder_group
Cu(1) Cu 1.0000 0.34957(4) 0.7500 0.04755(19) Uani 1.00 2 d S . .
O(1) O 0.9243(2) 0.2306(2) 0.7512(2) 0.1018(13) Uani 1.00 1 d . . .
N(1) N 0.90533(18) 0.43757(18) 0.76756(17) 0.0402(7) Uani 1.00 1 d . . .
C(1) C 1.000000(10) 0.5723(3) 0.750000(10) 0.0473(13) Uani 1.00 2 d S . .
C(2) C 0.9176(2) 0.5288(2) 0.7674(2) 0.0412(8) Uani 1.00 1 d . . .
C(3) C 0.8400(2) 0.5923(2) 0.7868(2) 0.0638(12) Uani 1.00 1 d . . .
C(4) C 0.8145(2) 0.4003(2) 0.7803(2) 0.0426(9) Uani 1.00 1 d . . .
C(5) C 0.8154(2) 0.3668(2) 0.8618(2) 0.0511(10) Uani 1.00 1 d . . .
C(6) C 0.7261(3) 0.3307(2) 0.8715(2) 0.0632(12) Uani 1.00 1 d . . .
C(7) C 0.6414(2) 0.3280(2) 0.8045(3) 0.0694(13) Uani 1.00 1 d . . .
C(8) C 0.6425(2) 0.3593(2) 0.7246(3) 0.0646(12) Uani 1.00 1 d . . .
C(9) C 0.7290(2) 0.3959(2) 0.7106(2) 0.0506(10) Uani 1.00 1 d . . .
C(10) C 0.9069(3) 0.3702(3) 0.9378(2) 0.0700(13) Uani 1.00 1 d . . .
C(11) C 0.9428(4) 0.2729(4) 0.9699(4) 0.117(2) Uani 1.00 1 d . . .
C(12) C 0.8898(4) 0.4280(4) 1.0108(3) 0.113(2) Uani 1.00 1 d . . .
C(13) C 0.7304(3) 0.4265(3) 0.6208(2) 0.0655(12) Uani 1.00 1 d . . .
C(14) C 0.7410(5) 0.3411(4) 0.5676(3) 0.118(2) Uani 1.00 1 d . . .
C(15) C 0.6381(4) 0.4828(4) 0.5741(3) 0.124(2) Uani 1.00 1 d . . .
C(16) C 1.0000 0.1868(4) 0.7500 0.097(2) Uani 1.00 2 d S . .
C(17) C 1.000000(10) 0.0826(4) 0.750000(10) 0.174(5) Uani 1.00 2 d S . .
H(1) H 1.0000 0.6384 0.7500 0.058 Uiso 1.00 2 c R . .
H(2) H 0.7896 0.6084 0.7331 0.082 Uiso 1.00 1 c R . .
H(3) H 0.8724 0.6492 0.8145 0.081 Uiso 1.00 1 c R . .
H(4) H 0.8077 0.5604 0.8255 0.081 Uiso 1.00 1 c R . .
H(5) H 0.7244 0.3076 0.9261 0.081 Uiso 1.00 1 c R . .
H(6) H 0.5814 0.3039 0.8129 0.088 Uiso 1.00 1 c R . .
H(7) H 0.5831 0.3563 0.6783 0.077 Uiso 1.00 1 c R . .
H(8) H 0.9615 0.4003 0.9183 0.086 Uiso 1.00 1 c R . .
H(9) H 0.9113 0.2543 1.0145 0.139 Uiso 1.00 1 c R . .
H(10) H 1.0155 0.2731 0.9941 0.138 Uiso 1.00 1 c R . .
H(11) H 0.9242 0.2288 0.9218 0.138 Uiso 1.00 1 c R . .
H(12) H 0.9062 0.4932 1.0027 0.136 Uiso 1.00 1 c R . .
H(13) H 0.9327 0.4054 1.0660 0.136 Uiso 1.00 1 c R . .
H(14) H 0.8197 0.4234 1.0107 0.136 Uiso 1.00 1 c R . .
H(15) H 0.7904 0.4669 0.6269 0.077 Uiso 1.00 1 c R . .
H(16) H 0.8121 0.3282 0.5761 0.145 Uiso 1.00 1 c R . .
H(17) H 0.7089 0.3534 0.5065 0.145 Uiso 1.00 1 c R . .
H(18) H 0.7093 0.2871 0.5863 0.145 Uiso 1.00 1 c R . .
H(19) H 0.5863 0.4407 0.5406 0.145 Uiso 1.00 1 c R . .
H(20) H 0.6563 0.5276 0.5353 0.145 Uiso 1.00 1 c R . .
H(21) H 0.6126 0.5164 0.6163 0.145 Uiso 1.00 1 c R . .
H(22) H 1.0208 0.0598 0.8095 0.241 Uiso 0.50 1 c R . .
H(23) H 1.0466 0.0598 0.7191 0.241 Uiso 0.50 1 c R . .
H(24) H 0.9326 0.0598 0.7214 0.241 Uiso 0.50 1 c R . .

loop_
_atom_site_aniso_label
_atom_site_aniso_U_11
_atom_site_aniso_U_22
_atom_site_aniso_U_33
_atom_site_aniso_U_12
_atom_site_aniso_U_13
_atom_site_aniso_U_23
Cu(1) 0.0422(3) 0.0375(3) 0.0730(4) 0.0000 0.0326(3) 0.0000
O(1) 0.092(2) 0.0469(17) 0.199(3) -0.0110(15) 0.094(2) -0.0156(19)
N(1) 0.0330(13) 0.0403(15) 0.0520(15) -0.0013(11) 0.0194(11) -0.0044(11)
C(1) 0.044(2) 0.040(2) 0.060(2) 0.0000 0.018(2) 0.0000
C(2) 0.0391(17) 0.0425(18) 0.0452(18) 0.0028(14) 0.0170(14) -0.0041(13)
C(3) 0.060(2) 0.044(2) 0.099(3) 0.0039(17) 0.042(2) -0.0067(19)
C(4) 0.0376(17) 0.0380(18) 0.060(2) 0.0001(13) 0.0261(15) -0.0092(14)
C(5) 0.0448(19) 0.055(2) 0.061(2) -0.0041(15) 0.0275(16) -0.0036(16)
C(6) 0.055(2) 0.070(2) 0.077(2) -0.0099(18) 0.039(2) -0.0007(19)
C(7) 0.044(2) 0.069(2) 0.107(3) -0.0141(18) 0.041(2) -0.009(2)
C(8) 0.0401(19) 0.065(2) 0.088(2) -0.0094(18) 0.0170(19) -0.017(2)
C(9) 0.0367(17) 0.055(2) 0.061(2) 0.0000(15) 0.0145(15) -0.0098(16)
C(10) 0.055(2) 0.102(3) 0.058(2) -0.009(2) 0.0232(18) 0.006(2)
C(11) 0.095(4) 0.133(5) 0.118(4) 0.027(3) 0.023(3) 0.038(3)
C(12) 0.112(4) 0.160(6) 0.068(3) -0.027(4) 0.025(3) -0.025(3)
C(13) 0.052(2) 0.082(2) 0.059(2) -0.001(2) 0.0091(18) -0.006(2)
C(14) 0.140(5) 0.139(5) 0.083(3) -0.021(4) 0.044(3) -0.040(3)
C(15) 0.096(4) 0.173(6) 0.094(4) 0.029(4) 0.013(3) 0.040(4)
C(16) 0.117(5) 0.041(3) 0.176(7) 0.0000 0.110(5) 0.0000
C(17) 0.211(11) 0.040(3) 0.351(15) 0.0000 0.210(11) 0.0000

loop_
_atom_type_symbol
_atom_type_description
_atom_type_scat_dispersion_real
_atom_type_scat_dispersion_imag
_atom_type_scat_source
C C 0.003 0.002
;
International Tables for Crystallography
(1992, Vol. C, Tables 4.2.6.8 and 6.1.1.4)
;
H H 0.000 0.000
;
International Tables for Crystallography
(1992, Vol. C, Table 6.1.1.4)
;
Cu Cu 0.320 1.265
;
International Tables for Crystallography
(1992, Vol. C, Tables 4.2.6.8 and 6.1.1.4)
;
N N 0.006 0.003
;
International Tables for Crystallography
(1992, Vol. C, Tables 4.2.6.8 and 6.1.1.4)
;
O O 0.011 0.006
;
International Tables for Crystallography
(1992, Vol. C, Tables 4.2.6.8 and 6.1.1.4)
;

loop_
_geom_angle_atom_site_label_1
_geom_angle_atom_site_label_2
_geom_angle_atom_site_label_3
_geom_angle
_geom_angle_publ_flag
_geom_angle_site_symmetry_1
_geom_angle_site_symmetry_2
_geom_angle_site_symmetry_3
O(1) Cu(1) O(1) 63.70(14) yes . . 2_756
O(1) Cu(1) N(1) 100.04(13) yes . . .
O(1) Cu(1) N(1) 162.24(14) yes . . 2_756
O(1) Cu(1) N(1) 162.24(14) yes 2_756 . .
O(1) Cu(1) N(1) 100.04(13) yes 2_756 . 2_756
N(1) Cu(1) N(1) 96.91(11) yes . . 2_756
Cu(1) O(1) C(16) 88.8(3) yes . . .
Cu(1) N(1) C(2) 124.1(2) yes . . .
Cu(1) N(1) C(4) 116.64(19) yes . . .
C(2) N(1) C(4) 119.2(2) yes . . .
C(2) C(1) C(2) 127.1(4) yes . . 2_756
N(1) C(2) C(1) 123.8(3) yes . . .
N(1) C(2) C(3) 119.7(3) yes . . .
C(1) C(2) C(3) 116.5(3) yes . . .
N(1) C(4) C(5) 119.1(2) yes . . .
N(1) C(4) C(9) 119.2(3) yes . . .
C(5) C(4) C(9) 121.7(3) yes . . .
C(4) C(5) C(6) 117.4(2) yes . . .
C(4) C(5) C(10) 122.7(3) yes . . .
C(6) C(5) C(10) 120.0(3) yes . . .
C(5) C(6) C(7) 121.6(4) yes . . .
C(6) C(7) C(8) 120.3(4) yes . . .
C(7) C(8) C(9) 121.0(3) yes . . .
C(4) C(9) C(8) 118.0(3) yes . . .
C(4) C(9) C(13) 121.5(3) yes . . .
C(8) C(9) C(13) 120.5(3) yes . . .
C(5) C(10) C(11) 111.7(3) yes . . .
C(5) C(10) C(12) 111.8(3) yes . . .
C(11) C(10) C(12) 110.2(4) yes . . .
C(9) C(13) C(14) 109.5(3) yes . . .
C(9) C(13) C(15) 113.0(4) yes . . .
C(14) C(13) C(15) 110.3(3) yes . . .
O(1) C(16) O(1) 118.7(5) yes . . 2_756
O(1) C(16) C(17) 120.6(2) yes . . .
O(1) C(16) C(17) 120.6(2) yes 2_756 . .
C(2) C(1) H(1) 116.4 no . . .
C(2) C(1) H(1) 116.4 no 2_756 . .
C(2) C(3) H(2) 109.6 no . . .
C(2) C(3) H(3) 109.3 no . . .
C(2) C(3) H(4) 109.5 no . . .
H(2) C(3) H(3) 109.5 no . . .
H(2) C(3) H(4) 109.5 no . . .
H(3) C(3) H(4) 109.5 no . . .
C(5) C(6) H(5) 119.3 no . . .
C(7) C(6) H(5) 119.2 no . . .
C(6) C(7) H(6) 120.0 no . . .
C(8) C(7) H(6) 119.7 no . . .
C(7) C(8) H(7) 119.5 no . . .
C(9) C(8) H(7) 119.5 no . . .
C(5) C(10) H(8) 107.6 no . . .
C(11) C(10) H(8) 107.3 no . . .
C(12) C(10) H(8) 108.0 no . . .
C(10) C(11) H(9) 109.2 no . . .
C(10) C(11) H(10) 109.7 no . . .
C(10) C(11) H(11) 109.5 no . . .
H(9) C(11) H(10) 109.5 no . . .
H(9) C(11) H(11) 109.5 no . . .
H(10) C(11) H(11) 109.5 no . . .
C(10) C(12) H(12) 109.0 no . . .
C(10) C(12) H(13) 109.8 no . . .
C(10) C(12) H(14) 109.6 no . . .
H(12) C(12) H(13) 109.5 no . . .
H(12) C(12) H(14) 109.5 no . . .
H(13) C(12) H(14) 109.5 no . . .
C(9) C(13) H(15) 107.9 no . . .
C(14) C(13) H(15) 108.1 no . . .
C(15) C(13) H(15) 107.9 no . . .
C(13) C(14) H(16) 109.1 no . . .
C(13) C(14) H(17) 109.5 no . . .
C(13) C(14) H(18) 109.8 no . . .
H(16) C(14) H(17) 109.5 no . . .
H(16) C(14) H(18) 109.5 no . . .
H(17) C(14) H(18) 109.5 no . . .
C(13) C(15) H(19) 109.6 no . . .
C(13) C(15) H(20) 109.3 no . . .
C(13) C(15) H(21) 109.6 no . . .
H(19) C(15) H(20) 109.5 no . . .
H(19) C(15) H(21) 109.5 no . . .
H(20) C(15) H(21) 109.5 no . . .
C(16) C(17) H(22) 109.5 no . . .
C(16) C(17) H(22) 109.5 no . . 2_756
C(16) C(17) H(23) 109.5 no . . .
C(16) C(17) H(23) 109.5 no . . 2_756
C(16) C(17) H(24) 109.5 no . . .
C(16) C(17) H(24) 109.5 no . . 2_756
H(22) C(17) H(22) 140.9 no . . 2_756
H(22) C(17) H(23) 109.4 no . . .
H(22) C(17) H(23) 56.2 no . . 2_756
H(22) C(17) H(24) 109.4 no . . .
H(22) C(17) H(24) 56.2 no . . 2_756
H(22) C(17) H(23) 56.2 no 2_756 . .
H(22) C(17) H(23) 109.4 no 2_756 . 2_756
H(22) C(17) H(24) 56.2 no 2_756 . .
H(22) C(17) H(24) 109.4 no 2_756 . 2_756
H(23) C(17) H(23) 140.9 no . . 2_756
H(23) C(17) H(24) 109.4 no . . .
H(23) C(17) H(24) 56.2 no . . 2_756
H(23) C(17) H(24) 56.2 no 2_756 . .
H(23) C(17) H(24) 109.4 no 2_756 . 2_756
H(24) C(17) H(24) 140.9 no . . 2_756

loop_
_geom_bond_atom_site_label_1
_geom_bond_atom_site_label_2
_geom_bond_distance
_geom_bond_publ_flag
_geom_bond_site_symmetry_1
_geom_bond_site_symmetry_2
Cu(1) O(1) 2.011(3) yes . .
Cu(1) O(1) 2.011(3) yes . 2_756
Cu(1) N(1) 1.905(2) yes . .
Cu(1) N(1) 1.905(2) yes . 2_756
O(1) C(16) 1.233(4) yes . .
N(1) C(2) 1.320(4) yes . .
N(1) C(4) 1.442(4) yes . .
C(1) C(2) 1.403(4) yes . .
C(1) C(2) 1.403(4) yes . 2_756
C(2) C(3) 1.514(5) yes . .
C(4) C(5) 1.399(5) yes . .
C(4) C(9) 1.394(4) yes . .
C(5) C(6) 1.396(5) yes . .
C(5) C(10) 1.505(4) yes . .
C(6) C(7) 1.361(5) yes . .
C(7) C(8) 1.371(7) yes . .
C(8) C(9) 1.391(5) yes . .
C(9) C(13) 1.523(5) yes . .
C(10) C(11) 1.525(7) yes . .
C(10) C(12) 1.515(7) yes . .
C(13) C(14) 1.527(7) yes . .
C(13) C(15) 1.529(6) yes . .
C(16) C(17) 1.496(9) yes . .
C(1) H(1) 0.949 no . .
C(3) H(2) 0.980 no . .
C(3) H(3) 0.980 no . .
C(3) H(4) 0.980 no . .
C(6) H(5) 0.950 no . .
C(7) H(6) 0.950 no . .
C(8) H(7) 0.950 no . .
C(10) H(8) 1.000 no . .
C(11) H(9) 0.980 no . .
C(11) H(10) 0.980 no . .
C(11) H(11) 0.980 no . .
C(12) H(12) 0.980 no . .
C(12) H(13) 0.980 no . .
C(12) H(14) 0.980 no . .
C(13) H(15) 1.000 no . .
C(14) H(16) 0.980 no . .
C(14) H(17) 0.980 no . .
C(14) H(18) 0.980 no . .
C(15) H(19) 0.980 no . .
C(15) H(20) 0.980 no . .
C(15) H(21) 0.980 no . .
C(17) H(22) 0.980 no . .
C(17) H(22) 0.980 no . 2_756
C(17) H(23) 0.980 no . .
C(17) H(23) 0.980 no . 2_756
C(17) H(24) 0.980 no . .
C(17) H(24) 0.980 no . 2_756

loop_
_geom_contact_atom_site_label_1
_geom_contact_atom_site_label_2
_geom_contact_distance
_geom_contact_publ_flag
_geom_contact_site_symmetry_1
_geom_contact_site_symmetry_2
C(14) C(14) 3.464(8) ? . 7_656
O(1) H(2) 3.530 ? . 6_646
C(1) H(6) 3.568 ? . 5_555
C(1) H(6) 3.568 ? . 6_656
C(1) H(13) 2.877 ? . 3_767
C(1) H(13) 2.877 ? . 4_564
C(2) H(13) 3.060 ? . 3_767
C(2) H(13) 3.454 ? . 4_564
C(3) H(13) 3.391 ? . 3_767
C(6) H(2) 3.589 ? . 6_646
C(6) H(9) 3.246 ? . 7_657
C(7) H(1) 3.331 ? . 5_445
C(7) H(2) 3.400 ? . 6_646
C(7) H(3) 3.181 ? . 6_646
C(7) H(6) 3.175 ? . 2_656
C(7) H(7) 3.245 ? . 2_656
C(7) H(9) 3.421 ? . 7_657
C(7) H(24) 3.475 ? . 6_656
C(8) H(3) 3.076 ? . 6_646
C(8) H(6) 3.112 ? . 2_656
C(8) H(23) 3.165 ? . 5_455
C(8) H(24) 3.265 ? . 6_656
C(9) H(23) 3.495 ? . 5_455
C(10) H(12) 3.188 ? . 3_767
C(11) H(5) 3.434 ? . 7_657
C(12) H(8) 3.218 ? . 3_767
C(12) H(12) 3.125 ? . 3_767
C(12) H(15) 3.029 ? . 4_565
C(12) H(20) 3.448 ? . 4_565
C(13) H(14) 3.255 ? . 4_564
C(14) H(10) 3.449 ? . 8_454
C(14) H(16) 3.301 ? . 7_656
C(14) H(17) 3.192 ? . 7_656
C(14) H(18) 3.321 ? . 7_656
C(15) H(14) 3.275 ? . 4_564
C(15) H(19) 3.345 ? . 3_666
C(15) H(22) 3.464 ? . 6_656
C(15) H(23) 3.165 ? . 5_455
C(17) H(21) 3.152 ? . 5_545
C(17) H(21) 3.152 ? . 6_646
H(1) C(7) 3.331 ? . 5_555
H(1) C(7) 3.331 ? . 6_656
H(1) H(6) 2.705 ? . 5_555
H(1) H(6) 2.705 ? . 6_656
H(1) H(13) 2.927 ? . 3_767
H(1) H(13) 2.927 ? . 4_564
H(2) O(1) 3.530 ? . 6_656
H(2) C(6) 3.589 ? . 6_656
H(2) C(7) 3.400 ? . 6_656
H(2) H(6) 3.523 ? . 6_656
H(2) H(23) 3.404 ? . 5_455
H(2) H(24) 3.450 ? . 6_656
H(3) C(7) 3.181 ? . 6_656
H(3) C(8) 3.076 ? . 6_656
H(3) H(6) 3.214 ? . 6_656
H(3) H(7) 3.033 ? . 6_656
H(3) H(10) 3.249 ? . 3_767
H(3) H(13) 2.966 ? . 3_767
H(3) H(18) 2.970 ? . 6_656
H(4) H(13) 3.587 ? . 3_767
H(4) H(18) 3.589 ? . 6_656
H(4) H(23) 3.566 ? . 5_455
H(4) H(24) 3.222 ? . 6_656
H(5) C(11) 3.434 ? . 7_657
H(5) H(5) 2.829 ? . 7_657
H(5) H(9) 2.512 ? . 7_657
H(5) H(14) 3.574 ? . 7_657
H(5) H(20) 3.249 ? . 4_565
H(6) C(1) 3.568 ? . 5_445
H(6) C(7) 3.175 ? . 2_656
H(6) C(8) 3.112 ? . 2_656
H(6) H(1) 2.705 ? . 5_445
H(6) H(2) 3.523 ? . 6_646
H(6) H(3) 3.214 ? . 6_646
H(6) H(6) 2.590 ? . 2_656
H(6) H(7) 2.456 ? . 2_656
H(6) H(9) 2.888 ? . 7_657
H(7) C(7) 3.245 ? . 2_656
H(7) H(3) 3.033 ? . 6_646
H(7) H(6) 2.456 ? . 2_656
H(7) H(9) 3.424 ? . 8_454
H(7) H(10) 3.411 ? . 8_454
H(7) H(22) 3.291 ? . 6_656
H(7) H(23) 3.068 ? . 5_455
H(7) H(24) 3.378 ? . 6_656
H(8) C(12) 3.218 ? . 3_767
H(8) H(12) 2.461 ? . 3_767
H(8) H(13) 3.132 ? . 3_767
H(9) C(6) 3.246 ? . 7_657
H(9) C(7) 3.421 ? . 7_657
H(9) H(5) 2.512 ? . 7_657
H(9) H(6) 2.888 ? . 7_657
H(9) H(7) 3.424 ? . 8_555
H(9) H(20) 3.421 ? . 6_646
H(10) C(14) 3.449 ? . 8_555
H(10) H(3) 3.249 ? . 3_767
H(10) H(7) 3.411 ? . 8_555
H(10) H(12) 3.524 ? . 3_767
H(10) H(17) 3.210 ? . 8_555
H(10) H(18) 2.831 ? . 8_555
H(10) H(19) 3.248 ? . 8_555
H(11) H(19) 3.506 ? . 8_555
H(11) H(20) 3.242 ? . 6_646
H(11) H(21) 3.124 ? . 6_646
H(12) C(10) 3.188 ? . 3_767
H(12) C(12) 3.125 ? . 3_767
H(12) H(8) 2.461 ? . 3_767
H(12) H(10) 3.524 ? . 3_767
H(12) H(12) 2.650 ? . 3_767
H(12) H(13) 3.129 ? . 3_767
H(12) H(15) 2.963 ? . 4_565
H(12) H(16) 3.251 ? . 4_565
H(12) H(17) 3.538 ? . 4_565
H(13) C(1) 2.877 ? . 3_767
H(13) C(2) 3.060 ? . 3_767
H(13) C(2) 3.454 ? . 4_565
H(13) C(3) 3.391 ? . 3_767
H(13) H(1) 2.927 ? . 3_767
H(13) H(3) 2.966 ? . 3_767
H(13) H(4) 3.587 ? . 3_767
H(13) H(8) 3.132 ? . 3_767
H(13) H(12) 3.129 ? . 3_767
H(13) H(15) 3.059 ? . 4_565
H(14) C(13) 3.255 ? . 4_565
H(14) C(15) 3.275 ? . 4_565
H(14) H(5) 3.574 ? . 7_657
H(14) H(15) 2.569 ? . 4_565
H(14) H(17) 3.549 ? . 4_565
H(14) H(20) 2.520 ? . 4_565
H(15) C(12) 3.029 ? . 4_564
H(15) H(12) 2.963 ? . 4_564
H(15) H(13) 3.059 ? . 4_564
H(15) H(14) 2.569 ? . 4_564
H(16) C(14) 3.301 ? . 7_656
H(16) H(12) 3.251 ? . 4_564
H(16) H(16) 3.422 ? . 7_656
H(16) H(17) 2.906 ? . 7_656
H(16) H(18) 3.047 ? . 7_656
H(17) C(14) 3.192 ? . 7_656
H(17) H(10) 3.210 ? . 8_454
H(17) H(12) 3.538 ? . 4_564
H(17) H(14) 3.549 ? . 4_564
H(17) H(16) 2.906 ? . 7_656
H(17) H(17) 3.209 ? . 7_656
H(17) H(18) 2.929 ? . 7_656
H(18) C(14) 3.321 ? . 7_656
H(18) H(3) 2.970 ? . 6_646
H(18) H(4) 3.589 ? . 6_646
H(18) H(10) 2.831 ? . 8_454
H(18) H(16) 3.047 ? . 7_656
H(18) H(17) 2.929 ? . 7_656
H(18) H(18) 3.461 ? . 7_656
H(19) C(15) 3.345 ? . 3_666
H(19) H(10) 3.248 ? . 8_454
H(19) H(11) 3.506 ? . 8_454
H(19) H(19) 2.940 ? . 3_666
H(19) H(20) 3.291 ? . 3_666
H(19) H(21) 3.252 ? . 3_666
H(19) H(22) 3.591 ? . 8_454
H(19) H(23) 3.528 ? . 5_455
H(20) C(12) 3.448 ? . 4_564
H(20) H(5) 3.249 ? . 4_564
H(20) H(9) 3.421 ? . 6_656
H(20) H(11) 3.242 ? . 6_656
H(20) H(14) 2.520 ? . 4_564
H(20) H(19) 3.291 ? . 3_666
H(21) C(17) 3.152 ? . 5_455
H(21) H(11) 3.124 ? . 6_656
H(21) H(19) 3.252 ? . 3_666
H(21) H(22) 2.556 ? . 6_656
H(21) H(23) 2.203 ? . 5_455
H(21) H(24) 3.458 ? . 5_455
H(21) H(24) 2.932 ? . 6_656
H(22) C(15) 3.464 ? . 6_646
H(22) H(7) 3.291 ? . 6_646
H(22) H(19) 3.591 ? . 8_555
H(22) H(21) 2.556 ? . 6_646
H(23) C(8) 3.165 ? . 5_545
H(23) C(9) 3.495 ? . 5_545
H(23) C(15) 3.165 ? . 5_545
H(23) H(2) 3.404 ? . 5_545
H(23) H(4) 3.566 ? . 5_545
H(23) H(7) 3.068 ? . 5_545
H(23) H(19) 3.528 ? . 5_545
H(23) H(21) 2.203 ? . 5_545
H(24) C(7) 3.475 ? . 6_646
H(24) C(8) 3.265 ? . 6_646
H(24) H(2) 3.450 ? . 6_646
H(24) H(4) 3.222 ? . 6_646
H(24) H(7) 3.378 ? . 6_646
H(24) H(21) 3.458 ? . 5_545
H(24) H(21) 2.932 ? . 6_646

loop_
_geom_torsion_atom_site_label_1
_geom_torsion_atom_site_label_2
_geom_torsion_atom_site_label_3
_geom_torsion_atom_site_label_4
_geom_torsion
_geom_torsion_publ_flag
_geom_torsion_site_symmetry_1
_geom_torsion_site_symmetry_2
_geom_torsion_site_symmetry_3
_geom_torsion_site_symmetry_4
O(1) Cu(1) N(1) C(2) -176.3(2) ? . . . .
O(1) Cu(1) N(1) C(4) 2.7(2) ? . . . .
N(1) Cu(1) O(1) C(16) -172.43(18) ? . . . .
O(1) Cu(1) N(1) C(2) 161.0(3) ? . . 2_756 2_756
O(1) Cu(1) N(1) C(4) -20.0(5) ? . . 2_756 2_756
N(1) Cu(1) O(1) C(16) 25.2(5) ? 2_756 . . .
O(1) Cu(1) N(1) C(2) 161.0(3) ? 2_756 . . .
O(1) Cu(1) N(1) C(4) -20.0(5) ? 2_756 . . .
N(1) Cu(1) O(1) C(16) 25.2(5) ? . . 2_756 .
O(1) Cu(1) N(1) C(2) -176.3(2) ? 2_756 . 2_756 2_756
O(1) Cu(1) N(1) C(4) 2.7(2) ? 2_756 . 2_756 2_756
N(1) Cu(1) O(1) C(16) -172.43(18) ? 2_756 . 2_756 .
N(1) Cu(1) N(1) C(2) -1.6(2) ? . . 2_756 2_756
N(1) Cu(1) N(1) C(4) 177.4(2) ? . . 2_756 2_756
N(1) Cu(1) N(1) C(2) -1.6(2) ? 2_756 . . .
N(1) Cu(1) N(1) C(4) 177.4(2) ? 2_756 . . .
Cu(1) N(1) C(2) C(1) 3.3(3) ? . . . .
Cu(1) N(1) C(2) C(3) -176.7(2) ? . . . .
Cu(1) N(1) C(4) C(5) 80.5(3) ? . . . .
Cu(1) N(1) C(4) C(9) -97.5(3) ? . . . .
C(2) N(1) C(4) C(5) -100.5(3) ? . . . .
C(2) N(1) C(4) C(9) 81.5(3) ? . . . .
C(4) N(1) C(2) C(1) -175.7(2) ? . . . .
C(4) N(1) C(2) C(3) 4.3(4) ? . . . .
C(2) C(1) C(2) N(1) -1.8(3) ? . . 2_756 2_756
C(2) C(1) C(2) C(3) 178.2(2) ? . . 2_756 2_756
C(2) C(1) C(2) N(1) -1.8(3) ? 2_756 . . .
C(2) C(1) C(2) C(3) 178.2(2) ? 2_756 . . .
N(1) C(4) C(5) C(6) -179.6(3) ? . . . .
N(1) C(4) C(5) C(10) 1.6(5) ? . . . .
N(1) C(4) C(9) C(8) 179.7(3) ? . . . .
N(1) C(4) C(9) C(13) 2.1(5) ? . . . .
C(5) C(4) C(9) C(8) 1.8(5) ? . . . .
C(5) C(4) C(9) C(13) -175.9(3) ? . . . .
C(9) C(4) C(5) C(6) -1.6(5) ? . . . .
C(9) C(4) C(5) C(10) 179.6(3) ? . . . .
C(4) C(5) C(6) C(7) 0.0(4) ? . . . .
C(4) C(5) C(10) C(11) -116.7(4) ? . . . .
C(4) C(5) C(10) C(12) 119.3(4) ? . . . .
C(6) C(5) C(10) C(11) 64.6(5) ? . . . .
C(6) C(5) C(10) C(12) -59.5(5) ? . . . .
C(10) C(5) C(6) C(7) 178.9(4) ? . . . .
C(5) C(6) C(7) C(8) 1.4(6) ? . . . .
C(6) C(7) C(8) C(9) -1.2(6) ? . . . .
C(7) C(8) C(9) C(4) -0.3(5) ? . . . .
C(7) C(8) C(9) C(13) 177.3(3) ? . . . .
C(4) C(9) C(13) C(14) 98.7(4) ? . . . .
C(4) C(9) C(13) C(15) -137.9(4) ? . . . .
C(8) C(9) C(13) C(14) -78.9(5) ? . . . .
C(8) C(9) C(13) C(15) 44.5(5) ? . . . .
